data_7209436
loop_
_publ_author_name
'Bluhm, K.'
'Utzolino, A.'

_publ_section_title
;
 Synthese und Kristallstruktur von manganhaltigen Pyroboraten: Mn Co (B2
 O5) und Mn Mg (B2 O5)
;
_journal_name_full
;
Zeitschrift fuer Naturforschung, Teil B. Anorganische Chemie, Organische
 Chemie (42,1987-)
;
_journal_page_first 912
_journal_page_last 916
_journal_volume 51
_journal_year 1996
_chemical_formula_sum 'B2 Mg Mn O5'
_chemical_name_systematic 'Mn Mg (B2 O5)'
_space_group_IT_number 2
_symmetry_space_group_name_Hall '-P 1'
_symmetry_space_group_name_H-M 'P -1'
_cell_angle_alpha 104.47
_cell_angle_beta 90.6
_cell_angle_gamma 91.98
_cell_formula_units_Z 2
_cell_length_a 3.1897
_cell_length_b 6.198
_cell_length_c 9.367
_cell_volume 179.167
_citation_journal_id_ASTM ZNBSEN
_cod_data_source_file boron_244.cif
_cod_data_source_block B2Mg1Mn1O5
_cod_original_cell_volume 179.1671
_cod_original_formula_sum 'B2 Mg1 Mn1 O5'
_cod_database_code 7209436

loop_
_symmetry_equiv_pos_as_xyz
x,y,z
-x,-y,-z

loop_
_atom_site_label
_atom_site_type_symbol
_atom_site_fract_x
_atom_site_fract_y
_atom_site_fract_z
_atom_site_occupancy
_atom_site_U_iso_or_equiv
O4 O-2 0.5504 0.8591 0.2992 1 0.0
B1 B+3 0.691 0.6793 0.3523 1 0.0
Mg2 Mg+2 0.2322 0.36625 0.09986 0.5 0.0
O3 O-2 0.7393 0.4777 0.2562 1 0.0
Mn2 Mn+2 0.2322 0.36625 0.09986 0.5 0.0
B2 B+3 0.3327 0.8784 0.1699 1 0.0
Mn1 Mn+2 0.7384 0.21454 0.36242 0.5 0.0
Mg1 Mg+2 0.7384 0.21454 0.36242 0.5 0.0
O1 O-2 0.2658 0.6975 0.0543 1 0.0
O2 O-2 0.2164 0.0899 0.1821 1 0.0
O5 O-2 0.7624 0.7222 0.4994 1 0.0
